data_1513417
loop_
_publ_author_name
'Gao, Jing'
'Xiao, Chengyi'
'Jiang, Wei'
'Wang, Zhaohui'

_publ_section_title
;
 Cyano-Substituted Perylene Diimides with Linearly Correlated LUMO Levels.
;
_journal_issue 2
_journal_name_full 'Organic letters'
_journal_page_first 394
_journal_page_last 397
_journal_paper_doi 10.1021/ol403250r
_journal_volume 16
_journal_year 2014
_chemical_formula_moiety 'C32 H22 Cl4 N2 O4'
_chemical_formula_sum 'C32 H22 Cl4 N2 O4'
_chemical_formula_weight 640.32
_chemical_name_systematic
; 
 ? 
;
_space_group_IT_number 15
_symmetry_cell_setting monoclinic
_symmetry_space_group_name_Hall '-C 2yc'
_symmetry_space_group_name_H-M 'C 1 2/c 1'
_atom_sites_solution_hydrogens geom
_atom_sites_solution_primary direct
_atom_sites_solution_secondary difmap
_audit_creation_method SHELXL-97
_cell_angle_alpha 90.00
_cell_angle_beta 129.20(3)
_cell_angle_gamma 90.00
_cell_formula_units_Z 4
_cell_length_a 19.123(4)
_cell_length_b 14.721(3)
_cell_length_c 12.535(3)
_cell_measurement_reflns_used 4067
_cell_measurement_temperature 173(2)
_cell_measurement_theta_max 27.4824
_cell_measurement_theta_min 2.0967
_cell_volume 2734.6(16)
_computing_cell_refinement 'CrystalClear (Rigaku Inc., 2008)'
_computing_data_collection 'CrystalClear (Rigaku Inc., 2008)'
_computing_data_reduction 'CrystalClear (Rigaku Inc., 2008)'
_computing_molecular_graphics
;
 Mercury: visualization and analysis of crystal structures, C. F. Macrae,
 P. R. Edgington, P. McCabe, E. Pidcock, G. P. Shields, R. Taylor,
 M. Towler and J. van de Streek, J. Appl. Cryst., 39, 453-457, 2006.
;
_computing_publication_material 'SHELX-97 (Sheldrick, 2008)'
_computing_structure_refinement 'SHELX-97 (Sheldrick, 2008)'
_computing_structure_solution 'SHELX-97 (Sheldrick, 2008)'
_diffrn_ambient_temperature 173(2)
_diffrn_detector_area_resol_mean 28.5714
_diffrn_measured_fraction_theta_full 0.994
_diffrn_measured_fraction_theta_max 0.994
_diffrn_measurement_device_type 'MM007HF + CCD (Saturn724+)'
_diffrn_measurement_method '\w scans at fixed \c = 45\%'
_diffrn_radiation_monochromator Confocal
_diffrn_radiation_source 'Rotating Anode'
_diffrn_radiation_type MoK\a
_diffrn_radiation_wavelength 0.71073
_diffrn_reflns_av_R_equivalents 0.0495
_diffrn_reflns_av_sigmaI/netI 0.0398
_diffrn_reflns_limit_h_max 24
_diffrn_reflns_limit_h_min -24
_diffrn_reflns_limit_k_max 19
_diffrn_reflns_limit_k_min -16
_diffrn_reflns_limit_l_max 16
_diffrn_reflns_limit_l_min -15
_diffrn_reflns_number 9476
_diffrn_reflns_theta_full 27.49
_diffrn_reflns_theta_max 27.49
_diffrn_reflns_theta_min 2.13
_exptl_absorpt_coefficient_mu 0.477
_exptl_absorpt_correction_T_max 1.0000
_exptl_absorpt_correction_T_min 0.7573
_exptl_absorpt_correction_type multi-scan
_exptl_absorpt_process_details 'CrystalClear (Rigaku Inc., 2008)'
_exptl_crystal_colour red
_exptl_crystal_density_diffrn 1.555
_exptl_crystal_density_method 'not measured'
_exptl_crystal_description rod
_exptl_crystal_F_000 1312
_exptl_crystal_size_max 0.35
_exptl_crystal_size_mid 0.14
_exptl_crystal_size_min 0.11
_refine_diff_density_max 0.331
_refine_diff_density_min -0.268
_refine_diff_density_rms 0.056
_refine_ls_extinction_method none
_refine_ls_goodness_of_fit_ref 1.165
_refine_ls_hydrogen_treatment constr
_refine_ls_matrix_type full
_refine_ls_number_parameters 229
_refine_ls_number_reflns 3122
_refine_ls_number_restraints 140
_refine_ls_restrained_S_all 1.153
_refine_ls_R_factor_all 0.0610
_refine_ls_R_factor_gt 0.0534
_refine_ls_shift/su_max 0.001
_refine_ls_shift/su_mean 0.000
_refine_ls_structure_factor_coef Fsqd
_refine_ls_weighting_details 'calc w=1/[\s^2^(Fo^2^)+(0.0359P)^2^+3.4299P] where P=(Fo^2^+2Fc^2^)/3'
_refine_ls_weighting_scheme calc
_refine_ls_wR_factor_gt 0.1104
_refine_ls_wR_factor_ref 0.1141
_reflns_number_gt 2835
_reflns_number_total 3122
_reflns_threshold_expression >2sigma(I)
_cod_data_source_file ol403250r_si_001.cif
_cod_data_source_block a
_cod_original_cell_volume 2734.4(9)
_cod_original_sg_symbol_H-M C2/c
_cod_database_code 1513417

loop_
_symmetry_equiv_pos_as_xyz
'x, y, z'
'-x, y, -z+1/2'
'x+1/2, y+1/2, z'
'-x+1/2, y+1/2, -z+1/2'
'-x, -y, -z'
'x, -y, z-1/2'
'-x+1/2, -y+1/2, -z'
'x+1/2, -y+1/2, z-1/2'

loop_
_atom_site_label
_atom_site_type_symbol
_atom_site_fract_x
_atom_site_fract_y
_atom_site_fract_z
_atom_site_U_iso_or_equiv
_atom_site_adp_type
_atom_site_occupancy
_atom_site_symmetry_multiplicity
_atom_site_calc_flag
_atom_site_refinement_flags
_atom_site_disorder_assembly
_atom_site_disorder_group
Cl1 Cl 0.09797(4) 0.32077(3) 0.38795(6) 0.03489(16) Uani 1 1 d . A .
Cl2 Cl -0.03503(4) -0.17816(3) 0.10113(6) 0.03852(17) Uani 1 1 d . A .
O1 O 0.30117(12) 0.21919(12) 0.25869(19) 0.0439(4) Uani 1 1 d . . .
O2 O 0.22022(13) -0.06743(11) 0.0867(2) 0.0457(4) Uani 1 1 d . . .
N1 N 0.26417(13) 0.07401(13) 0.1801(2) 0.0339(4) Uani 1 1 d D . .
C1 C 0.4044(3) 0.0383(3) 0.0021(5) 0.0525(11) Uani 0.639(4) 1 d PDU A 1
H1A H 0.3655 -0.0144 -0.0488 0.079 Uiso 0.639(4) 1 calc PR A 1
H1B H 0.4457 0.0245 0.1008 0.079 Uiso 0.639(4) 1 calc PR A 1
H1C H 0.4393 0.0521 -0.0286 0.079 Uiso 0.639(4) 1 calc PR A 1
C2 C 0.3465(3) 0.1197(3) -0.0243(5) 0.0470(10) Uani 0.639(4) 1 d PDU A 1
H2B H 0.3868 0.1705 0.0349 0.056 Uiso 0.639(4) 1 calc PR A 1
H2A H 0.3124 0.1390 -0.1212 0.056 Uiso 0.639(4) 1 calc PR A 1
C3 C 0.2799(3) 0.1035(3) 0.0017(5) 0.0418(10) Uani 0.639(4) 1 d PDU A 1
H3B H 0.2445 0.1596 -0.0203 0.050 Uiso 0.639(4) 1 calc PR A 1
H3A H 0.2374 0.0549 -0.0604 0.050 Uiso 0.639(4) 1 calc PR A 1
C4 C 0.3263(4) 0.0767(6) 0.1492(6) 0.0383(14) Uani 0.639(4) 1 d PDU A 1
H4A H 0.3542 0.0160 0.1670 0.046 Uiso 0.639(4) 1 calc PR A 1
H4B H 0.3752 0.1206 0.2117 0.046 Uiso 0.639(4) 1 calc PR A 1
C5 C 0.25448(15) 0.15337(15) 0.2312(2) 0.0315(5) Uani 1 1 d . A .
C6 C 0.18526(14) 0.15188(14) 0.2496(2) 0.0289(4) Uani 1 1 d . . .
C7 C 0.17340(14) 0.22634(14) 0.3026(2) 0.0291(5) Uani 1 1 d . A .
H7 H 0.2132 0.2767 0.3356 0.035 Uiso 1 1 calc R . .
C8 C 0.10260(14) 0.22781(13) 0.3079(2) 0.0286(5) Uani 1 1 d . . .
C9 C 0.04223(13) 0.15556(13) 0.2604(2) 0.0269(4) Uani 1 1 d . . .
C10 C 0.06709(14) 0.07253(13) 0.2338(2) 0.0281(4) Uani 1 1 d . . .
C11 C 0.02489(14) -0.01129(13) 0.2235(2) 0.0283(5) Uani 1 1 d . . .
C12 C 0.03400(15) -0.08330(14) 0.1608(2) 0.0320(5) Uani 1 1 d . . .
C13 C 0.09335(15) -0.08082(14) 0.1318(2) 0.0331(5) Uani 1 1 d . A .
H13 H 0.0979 -0.1316 0.0898 0.040 Uiso 1 1 calc R . .
C14 C 0.14528(15) -0.00497(14) 0.1638(2) 0.0304(5) Uani 1 1 d . . .
C15 C 0.21118(16) -0.00378(15) 0.1391(2) 0.0346(5) Uani 1 1 d . A .
C16 C 0.13301(14) 0.07311(13) 0.2162(2) 0.0281(4) Uani 1 1 d . A .
C4A C 0.3472(8) 0.0673(11) 0.1909(12) 0.036(2) Uani 0.361(4) 1 d PDU A 2
H4AA H 0.3722 0.0051 0.2207 0.043 Uiso 0.361(4) 1 calc PR A 2
H4AB H 0.3934 0.1100 0.2626 0.043 Uiso 0.361(4) 1 calc PR A 2
C3A C 0.3294(6) 0.0883(5) 0.0568(9) 0.0417(16) Uani 0.361(4) 1 d PDU A 2
H3AB H 0.3025 0.1496 0.0241 0.050 Uiso 0.361(4) 1 calc PR A 2
H3AA H 0.2861 0.0436 -0.0144 0.050 Uiso 0.361(4) 1 calc PR A 2
C2A C 0.4186(5) 0.0841(5) 0.0799(8) 0.0437(16) Uani 0.361(4) 1 d PDU A 2
H2AB H 0.4608 0.1299 0.1500 0.052 Uiso 0.361(4) 1 calc PR A 2
H2AA H 0.4462 0.0235 0.1166 0.052 Uiso 0.361(4) 1 calc PR A 2
C1A C 0.4070(6) 0.1009(6) -0.0462(9) 0.0561(19) Uani 0.361(4) 1 d PDU A 2
H1AA H 0.3662 0.1525 -0.0961 0.084 Uiso 0.361(4) 1 calc PR A 2
H1AB H 0.3813 0.0467 -0.1048 0.084 Uiso 0.361(4) 1 calc PR A 2
H1AC H 0.4657 0.1145 -0.0218 0.084 Uiso 0.361(4) 1 calc PR A 2

loop_
_atom_site_aniso_label
_atom_site_aniso_U_11
_atom_site_aniso_U_22
_atom_site_aniso_U_33
_atom_site_aniso_U_23
_atom_site_aniso_U_13
_atom_site_aniso_U_12
Cl1 0.0356(3) 0.0272(3) 0.0422(3) -0.0101(2) 0.0247(3) -0.0051(2)
Cl2 0.0439(3) 0.0244(3) 0.0381(3) -0.0059(2) 0.0215(3) -0.0063(2)
O1 0.0449(10) 0.0413(10) 0.0583(12) -0.0103(8) 0.0388(10) -0.0099(8)
O2 0.0618(12) 0.0332(9) 0.0571(12) -0.0015(8) 0.0447(10) 0.0055(8)
N1 0.0336(10) 0.0352(10) 0.0364(11) -0.0002(8) 0.0238(9) 0.0021(8)
C1 0.060(2) 0.060(3) 0.052(2) 0.001(2) 0.042(2) 0.001(2)
C2 0.057(2) 0.042(2) 0.055(2) 0.0016(16) 0.0415(18) -0.0074(17)
C3 0.044(2) 0.042(2) 0.041(2) 0.0093(17) 0.028(2) 0.0086(18)
C4 0.039(3) 0.039(3) 0.043(3) -0.002(3) 0.028(2) 0.003(2)
C5 0.0308(11) 0.0327(11) 0.0305(12) -0.0001(9) 0.0192(10) 0.0021(9)
C6 0.0262(10) 0.0289(10) 0.0264(11) 0.0014(8) 0.0142(9) 0.0016(8)
C7 0.0272(10) 0.0255(10) 0.0307(11) -0.0014(8) 0.0165(9) -0.0024(8)
C8 0.0296(11) 0.0225(10) 0.0288(11) -0.0011(8) 0.0161(9) 0.0015(8)
C9 0.0271(10) 0.0240(10) 0.0256(10) 0.0008(8) 0.0147(9) 0.0007(8)
C10 0.0264(10) 0.0230(10) 0.0257(11) 0.0006(8) 0.0121(9) 0.0002(8)
C11 0.0265(10) 0.0229(10) 0.0264(11) 0.0016(8) 0.0123(9) 0.0028(8)
C12 0.0337(11) 0.0222(10) 0.0302(11) -0.0007(8) 0.0156(10) -0.0013(8)
C13 0.0378(12) 0.0254(10) 0.0303(12) -0.0007(8) 0.0187(10) 0.0055(9)
C14 0.0317(11) 0.0281(10) 0.0271(11) 0.0021(8) 0.0165(10) 0.0058(8)
C15 0.0371(12) 0.0311(11) 0.0333(12) 0.0036(9) 0.0212(10) 0.0077(9)
C16 0.0268(10) 0.0244(10) 0.0264(11) 0.0022(8) 0.0137(9) 0.0039(8)
C4A 0.040(4) 0.041(4) 0.039(5) 0.005(4) 0.031(4) 0.002(4)
C3A 0.041(3) 0.040(3) 0.045(3) 0.002(3) 0.027(3) 0.001(3)
C2A 0.048(3) 0.040(3) 0.050(3) -0.001(3) 0.034(3) -0.005(2)
C1A 0.063(4) 0.054(4) 0.056(4) -0.007(3) 0.039(3) -0.005(3)

loop_
_atom_type_symbol
_atom_type_description
_atom_type_scat_dispersion_real
_atom_type_scat_dispersion_imag
_atom_type_scat_source
C C 0.0033 0.0016 'International Tables Vol C Tables 4.2.6.8 and 6.1.1.4'
H H 0.0000 0.0000 'International Tables Vol C Tables 4.2.6.8 and 6.1.1.4'
N N 0.0061 0.0033 'International Tables Vol C Tables 4.2.6.8 and 6.1.1.4'
O O 0.0106 0.0060 'International Tables Vol C Tables 4.2.6.8 and 6.1.1.4'
Cl Cl 0.1484 0.1585 'International Tables Vol C Tables 4.2.6.8 and 6.1.1.4'

loop_
_geom_angle_atom_site_label_1
_geom_angle_atom_site_label_2
_geom_angle_atom_site_label_3
_geom_angle
_geom_angle_site_symmetry_3
C15 N1 C5 125.34(19) .
C15 N1 C4 116.5(4) .
C5 N1 C4 117.6(4) .
C15 N1 C4A 117.2(6) .
C5 N1 C4A 116.7(6) .
C4 N1 C4A 16.6(5) .
C3 C2 C1 115.0(3) .
C3 C2 H2B 108.5 .
C1 C2 H2B 108.5 .
C3 C2 H2A 108.5 .
C1 C2 H2A 108.5 .
H2B C2 H2A 107.5 .
C4 C3 C2 112.3(4) .
C4 C3 H3B 109.1 .
C2 C3 H3B 109.1 .
C4 C3 H3A 109.1 .
C2 C3 H3A 109.1 .
H3B C3 H3A 107.9 .
N1 C4 C3 112.5(4) .
N1 C4 H4A 109.1 .
C3 C4 H4A 109.1 .
N1 C4 H4B 109.1 .
C3 C4 H4B 109.1 .
H4A C4 H4B 107.8 .
O1 C5 N1 120.7(2) .
O1 C5 C6 122.6(2) .
N1 C5 C6 116.67(19) .
C7 C6 C16 119.8(2) .
C7 C6 C5 120.07(19) .
C16 C6 C5 120.07(19) .
C6 C7 C8 119.79(19) .
C6 C7 H7 120.1 .
C8 C7 H7 120.1 .
C9 C8 C7 122.20(19) .
C9 C8 Cl1 121.19(17) .
C7 C8 Cl1 116.46(16) .
C8 C9 C10 116.42(19) .
C8 C9 C9 126.69(14) 2
C10 C9 C9 116.86(13) 2
C16 C10 C9 119.65(18) .
C16 C10 C11 119.93(19) .
C9 C10 C11 120.4(2) .
C12 C11 C10 116.1(2) .
C12 C11 C11 127.15(14) 2
C10 C11 C11 116.70(14) 2
C13 C12 C11 122.7(2) .
C13 C12 Cl2 115.58(16) .
C11 C12 Cl2 121.56(18) .
C14 C13 C12 120.1(2) .
C14 C13 H13 119.9 .
C12 C13 H13 119.9 .
C13 C14 C16 119.6(2) .
C13 C14 C15 120.2(2) .
C16 C14 C15 120.1(2) .
O2 C15 N1 120.8(2) .
O2 C15 C14 122.4(2) .
N1 C15 C14 116.78(19) .
C6 C16 C10 119.59(19) .
C6 C16 C14 120.8(2) .
C10 C16 C14 119.62(19) .
N1 C4A C3A 113.5(7) .
N1 C4A H4AA 108.9 .
C3A C4A H4AA 108.9 .
N1 C4A H4AB 108.9 .
C3A C4A H4AB 108.9 .
H4AA C4A H4AB 107.7 .
C4A C3A C2A 109.6(7) .
C4A C3A H3AB 109.7 .
C2A C3A H3AB 109.7 .
C4A C3A H3AA 109.7 .
C2A C3A H3AA 109.7 .
H3AB C3A H3AA 108.2 .
C1A C2A C3A 113.2(7) .
C1A C2A H2AB 108.9 .
C3A C2A H2AB 108.9 .
C1A C2A H2AA 108.9 .
C3A C2A H2AA 108.9 .
H2AB C2A H2AA 107.7 .
C2A C1A H1AA 109.5 .
C2A C1A H1AB 109.5 .
H1AA C1A H1AB 109.5 .
C2A C1A H1AC 109.5 .
H1AA C1A H1AC 109.5 .
H1AB C1A H1AC 109.5 .

loop_
_geom_bond_atom_site_label_1
_geom_bond_atom_site_label_2
_geom_bond_distance
_geom_bond_site_symmetry_2
Cl1 C8 1.732(2) .
Cl2 C12 1.733(2) .
O1 C5 1.211(3) .
O2 C15 1.218(3) .
N1 C15 1.394(3) .
N1 C5 1.400(3) .
N1 C4 1.465(7) .
N1 C4A 1.510(12) .
C1 C2 1.520(6) .
C1 H1A 0.9800 .
C1 H1B 0.9800 .
C1 H1C 0.9800 .
C2 C3 1.520(6) .
C2 H2B 0.9900 .
C2 H2A 0.9900 .
C3 C4 1.513(7) .
C3 H3B 0.9900 .
C3 H3A 0.9900 .
C4 H4A 0.9900 .
C4 H4B 0.9900 .
C5 C6 1.480(3) .
C6 C7 1.373(3) .
C6 C16 1.410(3) .
C7 C8 1.397(3) .
C7 H7 0.9500 .
C8 C9 1.396(3) .
C9 C10 1.425(3) .
C9 C9 1.464(4) 2
C10 C16 1.411(3) .
C10 C11 1.435(3) .
C11 C12 1.395(3) .
C11 C11 1.464(4) 2
C12 C13 1.395(3) .
C13 C14 1.375(3) .
C13 H13 0.9500 .
C14 C16 1.415(3) .
C14 C15 1.476(3) .
C4A C3A 1.520(11) .
C4A H4AA 0.9900 .
C4A H4AB 0.9900 .
C3A C2A 1.541(9) .
C3A H3AB 0.9900 .
C3A H3AA 0.9900 .
C2A C1A 1.472(10) .
C2A H2AB 0.9900 .
C2A H2AA 0.9900 .
C1A H1AA 0.9800 .
C1A H1AB 0.9800 .
C1A H1AC 0.9800 .

loop_
_geom_torsion_atom_site_label_1
_geom_torsion_atom_site_label_2
_geom_torsion_atom_site_label_3
_geom_torsion_atom_site_label_4
_geom_torsion
_geom_torsion_site_symmetry_1
_geom_torsion_site_symmetry_4
C1 C2 C3 C4 60.2(6) . .
C15 N1 C4 C3 80.6(6) . .
C5 N1 C4 C3 -91.3(6) . .
C4A N1 C4 C3 177(4) . .
C2 C3 C4 N1 171.6(5) . .
C15 N1 C5 O1 -176.7(2) . .
C4 N1 C5 O1 -5.6(4) . .
C4A N1 C5 O1 13.1(6) . .
C15 N1 C5 C6 3.4(3) . .
C4 N1 C5 C6 174.5(3) . .
C4A N1 C5 C6 -166.7(5) . .
O1 C5 C6 C7 -1.5(3) . .
N1 C5 C6 C7 178.3(2) . .
O1 C5 C6 C16 -179.8(2) . .
N1 C5 C6 C16 0.0(3) . .
C16 C6 C7 C8 -7.6(3) . .
C5 C6 C7 C8 174.1(2) . .
C6 C7 C8 C9 -0.2(3) . .
C6 C7 C8 Cl1 175.38(16) . .
C7 C8 C9 C10 13.1(3) . .
Cl1 C8 C9 C10 -162.20(16) . .
C7 C8 C9 C9 -169.1(2) . 2
Cl1 C8 C9 C9 15.6(4) . 2
C8 C9 C10 C16 -18.6(3) . .
C9 C9 C10 C16 163.4(2) 2 .
C8 C9 C10 C11 161.99(19) . .
C9 C9 C10 C11 -16.0(3) 2 .
C16 C10 C11 C12 -16.6(3) . .
C9 C10 C11 C12 162.8(2) . .
C16 C10 C11 C11 165.0(2) . 2
C9 C10 C11 C11 -15.6(3) . 2
C10 C11 C12 C13 11.3(3) . .
C11 C11 C12 C13 -170.5(3) 2 .
C10 C11 C12 Cl2 -163.28(16) . .
C11 C11 C12 Cl2 14.9(4) 2 .
C11 C12 C13 C14 -0.6(3) . .
Cl2 C12 C13 C14 174.23(17) . .
C12 C13 C14 C16 -5.0(3) . .
C12 C13 C14 C15 177.2(2) . .
C5 N1 C15 O2 174.8(2) . .
C4 N1 C15 O2 3.5(4) . .
C4A N1 C15 O2 -15.1(6) . .
C5 N1 C15 C14 -5.9(3) . .
C4 N1 C15 C14 -177.1(3) . .
C4A N1 C15 C14 164.2(5) . .
C13 C14 C15 O2 2.2(3) . .
C16 C14 C15 O2 -175.6(2) . .
C13 C14 C15 N1 -177.1(2) . .
C16 C14 C15 N1 5.0(3) . .
C7 C6 C16 C10 1.8(3) . .
C5 C6 C16 C10 -179.85(19) . .
C7 C6 C16 C14 -178.8(2) . .
C5 C6 C16 C14 -0.5(3) . .
C9 C10 C16 C6 11.6(3) . .
C11 C10 C16 C6 -169.03(19) . .
C9 C10 C16 C14 -167.78(19) . .
C11 C10 C16 C14 11.6(3) . .
C13 C14 C16 C6 -179.9(2) . .
C15 C14 C16 C6 -2.1(3) . .
C13 C14 C16 C10 -0.5(3) . .
C15 C14 C16 C10 177.28(19) . .
C15 N1 C4A C3A 88.2(10) . .
C5 N1 C4A C3A -100.9(10) . .
C4 N1 C4A C3A -4(2) . .
N1 C4A C3A C2A 177.3(8) . .
C4A C3A C2A C1A 178.2(9) . .
